data_8106098
loop_
_publ_author_name
'Wang, Hui P.'
'Xu, Juan'
'Ning, Li F.'
'Li, Peng'
'Chen, Xiao F.'

_publ_section_title
;
 The crystal structure of the formamide solvate of
 (17b)-estra-1,3,5(10)-triene-3,17diol, C19H27NO3
;
_journal_issue 2
_journal_name_full 'Zeitschrift f\"ur Kristallographie - New Crystal Structures'
_journal_page_first 199
_journal_page_last 201
_journal_paper_doi 10.1515/ncrs-2017-0198
_journal_volume 233
_journal_year 2018
_chemical_absolute_configuration unk
_chemical_formula_moiety 'C18 H24 O2, C H3 N O'
_chemical_formula_sum 'C19 H27 N O3'
_chemical_formula_weight 317.41
_space_group_crystal_system orthorhombic
_space_group_IT_number 19
_space_group_name_Hall 'P 2ac 2ab'
_space_group_name_H-M_alt 'P 21 21 21'
_atom_sites_solution_hydrogens mixed
_atom_sites_solution_primary direct
_audit_update_record
;
????
;
_cell_angle_alpha 90
_cell_angle_beta 90
_cell_angle_gamma 90
_cell_formula_units_Z 8
_cell_length_a 8.1564(16)
_cell_length_b 16.937(3)
_cell_length_c 24.686(5)
_cell_measurement_reflns_used 11594
_cell_measurement_temperature 153(2)
_cell_measurement_theta_max 27.4855
_cell_measurement_theta_min 1.4581
_cell_volume 3410.2(11)
_computing_molecular_graphics 'Olex2 (Dolomanov et al., 2009)'
_computing_publication_material 'Olex2 (Dolomanov et al., 2009)'
_computing_structure_refinement 'XL (Sheldrick, 2008)'
_computing_structure_solution 'ShelXS (Sheldrick, 2008)'
_diffrn_ambient_temperature 153.15
_diffrn_measured_fraction_theta_full 0.994
_diffrn_measured_fraction_theta_max 0.992
_diffrn_measurement_device_type 'multiwire proportional'
_diffrn_measurement_method 'phi and omega scans'
_diffrn_radiation_monochromator graphite
_diffrn_radiation_type MoK\a
_diffrn_radiation_wavelength 0.71073
_diffrn_reflns_av_R_equivalents 0.0410
_diffrn_reflns_av_unetI/netI 0.0654
_diffrn_reflns_Laue_measured_fraction_full 0.994
_diffrn_reflns_Laue_measured_fraction_max 0.992
_diffrn_reflns_limit_h_max 10
_diffrn_reflns_limit_h_min -9
_diffrn_reflns_limit_k_max 21
_diffrn_reflns_limit_k_min -14
_diffrn_reflns_limit_l_max 32
_diffrn_reflns_limit_l_min -21
_diffrn_reflns_number 14062
_diffrn_reflns_point_group_measured_fraction_full 0.988
_diffrn_reflns_point_group_measured_fraction_max 0.983
_diffrn_reflns_theta_full 25.242
_diffrn_reflns_theta_max 27.494
_diffrn_reflns_theta_min 2.405
_exptl_absorpt_coefficient_mu 0.083
_exptl_absorpt_correction_T_max 1.0000
_exptl_absorpt_correction_T_min 0.6183
_exptl_absorpt_correction_type multi-scan
_exptl_absorpt_process_details 'CrystalClear (Rigaku Inc., 2008)'
_exptl_crystal_colour colorless
_exptl_crystal_density_diffrn 1.236
_exptl_crystal_description block
_exptl_crystal_F_000 1376
_exptl_crystal_size_max 0.21
_exptl_crystal_size_mid 0.2
_exptl_crystal_size_min 0.16
_refine_diff_density_max 0.191
_refine_diff_density_min -0.253
_refine_diff_density_rms 0.047
_refine_ls_abs_structure_details
;
 Flack x determined using 2180 quotients [(I+)-(I-)]/[(I+)+(I-)]
 (Parsons, Flack and Wagner, Acta Cryst. B69 (2013) 249-259).
;
_refine_ls_abs_structure_Flack -0.8(8)
_refine_ls_extinction_coef .
_refine_ls_extinction_method none
_refine_ls_goodness_of_fit_ref 1.124
_refine_ls_hydrogen_treatment constr
_refine_ls_matrix_type full
_refine_ls_number_parameters 417
_refine_ls_number_reflns 7705
_refine_ls_number_restraints 0
_refine_ls_restrained_S_all 1.124
_refine_ls_R_factor_all 0.0719
_refine_ls_R_factor_gt 0.0651
_refine_ls_shift/su_max 0.000
_refine_ls_shift/su_mean 0.000
_refine_ls_structure_factor_coef Fsqd
_refine_ls_weighting_details 'w=1/[\s^2^(Fo^2^)+(0.0356P)^2^+1.3696P] where P=(Fo^2^+2Fc^2^)/3'
_refine_ls_weighting_scheme calc
_refine_ls_wR_factor_gt 0.1298
_refine_ls_wR_factor_ref 0.1345
_reflns_Friedel_coverage 0.764
_reflns_Friedel_fraction_full 0.980
_reflns_Friedel_fraction_max 0.971
_reflns_number_gt 7043
_reflns_number_total 7705
_reflns_threshold_expression 'I > 2\s(I)'
_cod_data_source_file suppl_ncrs-2017-0198_suppl.cif
_cod_data_source_block bww17338
_cod_depositor_comments
;
The following automatic conversions were performed:

data item '_chemical_absolute_configuration' value 'UNK' was changed
to 'unk' in accordance with the built-in table derived from the CIF
Core dictionary named 'cif_core.dic' version 2.4.5 last updated on
2014-11-21.

Automatic conversion script
Id: cif_fix_values 8738 2021-04-28 16:35:53Z antanas 
;
_cod_original_cell_volume 3410.3(12)
_cod_database_code 8106098
_shelx_space_group_comment
;
The symmetry employed for this shelxl refinement is uniquely defined
by the following loop, which should always be used as a source of
symmetry information in preference to the above space-group names.
They are only intended as comments.
;
_shelx_estimated_absorpt_t_max 0.987
_shelx_estimated_absorpt_t_min 0.983
_olex2_refinement_description
;
1. Fixed Uiso
 At 1.2 times of:
  All C(H) groups, All C(H,H) groups, All N(H,H) groups, All O(H) groups
 At 1.5 times of:
  All C(H,H,H) groups
2.a Riding coordinates:
 O1(H1), O2(H2), O3(H3A), O4(H4), N1(H1A,H1B), N2(H2B,H2C)
2.b Ternary CH refined with riding coordinates:
 C9(H9), C10(H10), C14(H14), C17(H17), C27(H27), C28(H28), C32(H32), C35(H35)
2.c Secondary CH2 refined with riding coordinates:
 C7(H7A,H7B), C8(H8A,H8B), C11(H11A,H11B), C12(H12A,H12B), C15(H15A,H15B),
 C16(H16A,H16B), C25(H25A,H25B), C26(H26A,H26B), C29(H29A,H29B), C30(H30A,H30B),
  C33(H33A,H33B), C34(H34A,H34B)
2.d Aromatic/amide H refined with riding coordinates:
 C2(H2A), C3(H3), C6(H6), C19(H19), C21(H21), C22(H22), C37(H37), C38(H38)
2.e Idealised Me refined as rotating group:
 C18(H18A,H18B,H18C), C36(H36A,H36B,H36C)
;
_olex2_submission_special_instructions 'No special instructions were received'

loop_
_space_group_symop_operation_xyz
'x, y, z'
'-x+1/2, -y, z+1/2'
'-x, y+1/2, -z+1/2'
'x+1/2, -y+1/2, -z'

loop_
_atom_site_label
_atom_site_type_symbol
_atom_site_fract_x
_atom_site_fract_y
_atom_site_fract_z
_atom_site_U_iso_or_equiv
_atom_site_adp_type
_atom_site_occupancy
_atom_site_site_symmetry_order
_atom_site_calc_flag
_atom_site_refinement_flags_posn
_atom_site_refinement_flags_adp
_atom_site_refinement_flags_occupancy
_atom_site_disorder_assembly
_atom_site_disorder_group
O1 O 0.1666(3) 0.42724(18) 0.70762(10) 0.0375(7) Uani 1 1 d . . . . .
H1 H 0.2101 0.3938 0.7282 0.045 Uiso 1 1 d R . . . .
O2 O 0.5540(3) 0.34734(17) 0.28128(10) 0.0352(6) Uani 1 1 d . . . . .
H2 H 0.4591 0.3335 0.2721 0.042 Uiso 1 1 d R . . . .
C1 C 0.2222(4) 0.4127(2) 0.65534(15) 0.0286(8) Uani 1 1 d . . . . .
C2 C 0.1099(4) 0.4113(2) 0.61337(15) 0.0299(8) Uani 1 1 d . . . . .
H2A H -0.0026 0.4220 0.6200 0.036 Uiso 1 1 calc R . . . .
C3 C 0.1642(4) 0.3939(2) 0.56140(14) 0.0269(8) Uani 1 1 d . . . . .
H3 H 0.0864 0.3922 0.5328 0.032 Uiso 1 1 calc R . . . .
C4 C 0.3288(4) 0.3787(2) 0.54957(14) 0.0223(7) Uani 1 1 d . . . . .
C5 C 0.4412(4) 0.3836(2) 0.59240(14) 0.0232(7) Uani 1 1 d . . . . .
C6 C 0.3864(4) 0.4002(2) 0.64469(14) 0.0258(7) Uani 1 1 d . . . . .
H6 H 0.4634 0.4029 0.6735 0.031 Uiso 1 1 calc R . . . .
C7 C 0.6230(4) 0.3732(2) 0.58389(13) 0.0255(7) Uani 1 1 d . . . . .
H7A H 0.6668 0.3392 0.6131 0.031 Uiso 1 1 calc R . . . .
H7B H 0.6770 0.4253 0.5869 0.031 Uiso 1 1 calc R . . . .
C8 C 0.6679(4) 0.3367(2) 0.52940(14) 0.0246(7) Uani 1 1 d . . . . .
H8A H 0.7856 0.3462 0.5221 0.030 Uiso 1 1 calc R . . . .
H8B H 0.6506 0.2789 0.5311 0.030 Uiso 1 1 calc R . . . .
C9 C 0.5666(4) 0.3707(2) 0.48323(13) 0.0209(7) Uani 1 1 d . . . . .
H9 H 0.5821 0.4292 0.4821 0.025 Uiso 1 1 calc R . . . .
C10 C 0.3842(4) 0.3522(2) 0.49354(14) 0.0215(7) Uani 1 1 d . . . . .
H10 H 0.3755 0.2933 0.4936 0.026 Uiso 1 1 calc R . . . .
C11 C 0.2741(4) 0.3804(2) 0.44686(14) 0.0260(7) Uani 1 1 d . . . . .
H11A H 0.2743 0.4388 0.4459 0.031 Uiso 1 1 calc R . . . .
H11B H 0.1603 0.3628 0.4537 0.031 Uiso 1 1 calc R . . . .
C12 C 0.3303(4) 0.3489(2) 0.39144(14) 0.0273(8) Uani 1 1 d . . . . .
H12A H 0.3132 0.2910 0.3901 0.033 Uiso 1 1 calc R . . . .
H12B H 0.2629 0.3731 0.3625 0.033 Uiso 1 1 calc R . . . .
C13 C 0.5113(4) 0.3671(2) 0.38102(14) 0.0229(7) Uani 1 1 d . . . . .
C14 C 0.6135(4) 0.3359(2) 0.42859(14) 0.0233(7) Uani 1 1 d . . . . .
H14 H 0.5881 0.2782 0.4311 0.028 Uiso 1 1 calc R . . . .
C15 C 0.7918(4) 0.3411(2) 0.40810(14) 0.0270(8) Uani 1 1 d . . . . .
H15A H 0.8610 0.2999 0.4251 0.032 Uiso 1 1 calc R . . . .
H15B H 0.8396 0.3936 0.4159 0.032 Uiso 1 1 calc R . . . .
C16 C 0.7767(4) 0.3273(2) 0.34592(15) 0.0316(8) Uani 1 1 d . . . . .
H16A H 0.8239 0.3722 0.3256 0.038 Uiso 1 1 calc R . . . .
H16B H 0.8343 0.2783 0.3351 0.038 Uiso 1 1 calc R . . . .
C17 C 0.5914(4) 0.3202(2) 0.33516(14) 0.0269(8) Uani 1 1 d . . . . .
H17 H 0.5584 0.2635 0.3384 0.032 Uiso 1 1 calc R . . . .
C18 C 0.5353(4) 0.4560(2) 0.37116(15) 0.0287(8) Uani 1 1 d . . . . .
H18A H 0.4942 0.4857 0.4024 0.043 Uiso 1 1 calc GR . . . .
H18B H 0.4749 0.4718 0.3386 0.043 Uiso 1 1 calc GR . . . .
H18C H 0.6522 0.4672 0.3662 0.043 Uiso 1 1 calc GR . . . .
O3 O -0.2784(3) 0.62577(16) 0.70504(10) 0.0306(6) Uani 1 1 d . . . . .
H3A H -0.2049 0.6355 0.7279 0.037 Uiso 1 1 d R . . . .
O4 O 0.1323(3) 0.63468(16) 0.28115(9) 0.0308(6) Uani 1 1 d . . . . .
H4 H 0.0469 0.6088 0.2744 0.037 Uiso 1 1 d R . . . .
C19 C -0.0458(4) 0.6299(2) 0.64439(14) 0.0257(7) Uani 1 1 d . . . . .
H19 H 0.0236 0.6469 0.6730 0.031 Uiso 1 1 calc R . . . .
C20 C -0.2094(4) 0.6148(2) 0.65495(14) 0.0235(7) Uani 1 1 d . . . . .
C21 C -0.3103(4) 0.5888(2) 0.61324(15) 0.0280(8) Uani 1 1 d . . . . .
H21 H -0.4224 0.5770 0.6199 0.034 Uiso 1 1 calc R . . . .
C22 C -0.2447(4) 0.5802(2) 0.56165(15) 0.0263(7) Uani 1 1 d . . . . .
H22 H -0.3147 0.5634 0.5331 0.032 Uiso 1 1 calc R . . . .
C23 C -0.0802(4) 0.5951(2) 0.54997(14) 0.0234(7) Uani 1 1 d . . . . .
C24 C 0.0188(4) 0.6208(2) 0.59268(14) 0.0248(7) Uani 1 1 d . . . . .
C25 C 0.1959(5) 0.6452(3) 0.58398(15) 0.0387(10) Uani 1 1 d . . . . .
H25A H 0.2644 0.6199 0.6122 0.046 Uiso 1 1 calc R . . . .
H25B H 0.2046 0.7031 0.5888 0.046 Uiso 1 1 calc R . . . .
C26 C 0.2648(4) 0.6235(3) 0.52854(14) 0.0311(8) Uani 1 1 d . . . . .
H26A H 0.3643 0.6554 0.5213 0.037 Uiso 1 1 calc R . . . .
H26B H 0.2967 0.5671 0.5284 0.037 Uiso 1 1 calc R . . . .
C27 C 0.1390(4) 0.6384(2) 0.48406(13) 0.0222(7) Uani 1 1 d . . . . .
H27 H 0.1013 0.6944 0.4863 0.027 Uiso 1 1 calc R . . . .
C28 C -0.0096(4) 0.5834(2) 0.49332(14) 0.0240(7) Uani 1 1 d . . . . .
H28 H 0.0340 0.5282 0.4923 0.029 Uiso 1 1 calc R . . . .
C29 C -0.1364(4) 0.5890(2) 0.44789(14) 0.0299(8) Uani 1 1 d . . . . .
H29A H -0.1882 0.6419 0.4488 0.036 Uiso 1 1 calc R . . . .
H29B H -0.2233 0.5492 0.4540 0.036 Uiso 1 1 calc R . . . .
C30 C -0.0595(5) 0.5755(2) 0.39185(14) 0.0284(8) Uani 1 1 d . . . . .
H30A H -0.0187 0.5206 0.3894 0.034 Uiso 1 1 calc R . . . .
H30B H -0.1440 0.5829 0.3635 0.034 Uiso 1 1 calc R . . . .
C31 C 0.0812(4) 0.6324(2) 0.38191(14) 0.0228(7) Uani 1 1 d . . . . .
C32 C 0.2079(4) 0.6232(2) 0.42772(13) 0.0227(7) Uani 1 1 d . . . . .
H32 H 0.2417 0.5665 0.4273 0.027 Uiso 1 1 calc R . . . .
C33 C 0.3568(4) 0.6699(2) 0.40763(14) 0.0300(8) Uani 1 1 d . . . . .
H33A H 0.4595 0.6492 0.4237 0.036 Uiso 1 1 calc R . . . .
H33B H 0.3463 0.7266 0.4167 0.036 Uiso 1 1 calc R . . . .
C34 C 0.3542(4) 0.6570(2) 0.34542(14) 0.0284(8) Uani 1 1 d . . . . .
H34A H 0.3564 0.7082 0.3261 0.034 Uiso 1 1 calc R . . . .
H34B H 0.4498 0.6252 0.3338 0.034 Uiso 1 1 calc R . . . .
C35 C 0.1938(4) 0.6129(2) 0.33388(14) 0.0257(7) Uani 1 1 d . . . . .
H35 H 0.2166 0.5549 0.3340 0.031 Uiso 1 1 calc R . . . .
C36 C 0.0172(5) 0.7170(2) 0.37607(15) 0.0308(8) Uani 1 1 d . . . . .
H36A H -0.0209 0.7361 0.4114 0.046 Uiso 1 1 calc GR . . . .
H36B H -0.0739 0.7179 0.3502 0.046 Uiso 1 1 calc GR . . . .
H36C H 0.1056 0.7512 0.3629 0.046 Uiso 1 1 calc GR . . . .
O5 O 0.2418(3) 0.70941(16) 0.74885(12) 0.0366(6) Uani 1 1 d . . . . .
N1 N 0.3742(4) 0.5928(2) 0.73897(14) 0.0397(8) Uani 1 1 d . . . . .
H1A H 0.2855 0.5654 0.7407 0.048 Uiso 1 1 d R . . . .
H1B H 0.4671 0.5695 0.7349 0.048 Uiso 1 1 d R . . . .
C37 C 0.3681(5) 0.6702(2) 0.74304(15) 0.0305(8) Uani 1 1 d . . . . .
H37 H 0.4689 0.6982 0.7414 0.037 Uiso 1 1 calc R . . . .
O6 O 0.6207(3) 0.45873(17) 0.75526(12) 0.0374(7) Uani 1 1 d . . . . .
N2 N 0.8359(4) 0.3778(2) 0.73670(13) 0.0356(8) Uani 1 1 d . . . . .
H2B H 0.7819 0.3350 0.7425 0.043 Uiso 1 1 d R . . . .
H2C H 0.9372 0.3755 0.7272 0.043 Uiso 1 1 d R . . . .
C38 C 0.7644(5) 0.4469(2) 0.74186(15) 0.0315(8) Uani 1 1 d . . . . .
H38 H 0.8296 0.4922 0.7346 0.038 Uiso 1 1 calc R . . . .

loop_
_atom_site_aniso_label
_atom_site_aniso_U_11
_atom_site_aniso_U_22
_atom_site_aniso_U_33
_atom_site_aniso_U_23
_atom_site_aniso_U_13
_atom_site_aniso_U_12
O1 0.0308(14) 0.0578(19) 0.0239(13) 0.0035(13) 0.0060(11) 0.0067(13)
O2 0.0301(14) 0.0518(17) 0.0237(13) 0.0038(13) -0.0023(11) -0.0077(13)
C1 0.0255(18) 0.0349(19) 0.0255(18) 0.0041(16) 0.0039(15) 0.0014(15)
C2 0.0197(17) 0.041(2) 0.0287(18) 0.0041(17) 0.0027(15) 0.0044(15)
C3 0.0214(17) 0.033(2) 0.0260(18) 0.0026(15) -0.0016(14) -0.0018(14)
C4 0.0214(16) 0.0215(15) 0.0241(16) 0.0041(14) -0.0010(13) -0.0027(14)
C5 0.0204(16) 0.0241(17) 0.0250(17) -0.0009(14) -0.0001(13) 0.0011(14)
C6 0.0220(17) 0.0337(19) 0.0218(17) -0.0008(15) -0.0008(14) 0.0004(14)
C7 0.0208(16) 0.0332(19) 0.0224(17) -0.0017(15) -0.0015(14) 0.0034(15)
C8 0.0196(16) 0.0270(17) 0.0273(17) -0.0008(15) -0.0017(14) 0.0029(14)
C9 0.0189(15) 0.0209(16) 0.0228(16) 0.0005(14) -0.0022(12) -0.0006(13)
C10 0.0177(15) 0.0225(16) 0.0244(16) 0.0022(14) -0.0037(13) -0.0018(13)
C11 0.0201(16) 0.0305(18) 0.0273(18) 0.0031(15) -0.0021(14) -0.0006(14)
C12 0.0236(17) 0.0344(19) 0.0238(17) 0.0018(15) -0.0012(14) -0.0038(15)
C13 0.0203(15) 0.0225(17) 0.0259(17) 0.0021(15) -0.0032(14) -0.0021(13)
C14 0.0234(17) 0.0219(16) 0.0245(17) 0.0004(14) -0.0006(14) -0.0005(14)
C15 0.0229(17) 0.0294(18) 0.0287(18) 0.0016(15) 0.0008(14) 0.0020(15)
C16 0.0233(17) 0.043(2) 0.0286(19) -0.0024(17) 0.0010(15) 0.0018(16)
C17 0.0303(19) 0.0304(19) 0.0200(17) 0.0015(15) -0.0008(14) -0.0020(15)
C18 0.0261(18) 0.0286(18) 0.0315(19) 0.0068(16) -0.0009(15) -0.0020(15)
O3 0.0260(13) 0.0413(15) 0.0246(13) -0.0033(11) 0.0042(11) -0.0003(12)
O4 0.0297(13) 0.0413(15) 0.0212(12) 0.0003(11) -0.0032(11) -0.0060(12)
C19 0.0220(16) 0.0314(19) 0.0237(17) 0.0006(15) -0.0017(13) -0.0015(15)
C20 0.0259(17) 0.0224(16) 0.0221(16) 0.0015(14) 0.0049(14) 0.0030(14)
C21 0.0203(16) 0.0349(19) 0.0287(18) -0.0031(16) 0.0022(14) -0.0032(15)
C22 0.0254(18) 0.0272(17) 0.0262(18) -0.0028(15) -0.0014(15) -0.0030(15)
C23 0.0226(17) 0.0242(17) 0.0234(17) 0.0006(14) 0.0013(14) 0.0000(14)
C24 0.0213(16) 0.0282(18) 0.0251(17) 0.0009(15) -0.0001(14) -0.0013(14)
C25 0.0252(19) 0.066(3) 0.0248(19) -0.0020(19) -0.0019(15) -0.0108(19)
C26 0.0219(17) 0.046(2) 0.0251(18) -0.0006(17) -0.0005(14) -0.0042(17)
C27 0.0202(16) 0.0254(17) 0.0210(16) -0.0006(14) -0.0012(13) -0.0029(13)
C28 0.0237(17) 0.0242(17) 0.0241(17) -0.0021(14) 0.0000(14) -0.0028(14)
C29 0.0251(18) 0.041(2) 0.0236(17) 0.0000(16) -0.0008(15) -0.0105(16)
C30 0.0273(18) 0.035(2) 0.0228(18) 0.0000(15) -0.0010(14) -0.0096(15)
C31 0.0231(16) 0.0224(16) 0.0229(16) 0.0009(14) -0.0007(13) -0.0016(13)
C32 0.0228(16) 0.0235(16) 0.0217(16) -0.0009(14) 0.0024(13) 0.0000(14)
C33 0.0238(17) 0.040(2) 0.0256(17) 0.0017(16) 0.0002(15) -0.0069(16)
C34 0.0257(17) 0.0342(19) 0.0254(17) 0.0002(16) 0.0044(15) -0.0067(15)
C35 0.0279(18) 0.0253(17) 0.0240(17) 0.0002(14) 0.0006(14) -0.0005(14)
C36 0.034(2) 0.0312(19) 0.0273(18) 0.0019(16) 0.0013(16) 0.0056(16)
O5 0.0271(13) 0.0380(15) 0.0448(17) 0.0026(13) 0.0060(12) 0.0028(12)
N1 0.0286(17) 0.0392(19) 0.051(2) -0.0016(17) 0.0049(16) 0.0040(15)
C37 0.0254(17) 0.037(2) 0.0289(18) 0.0030(17) 0.0057(16) -0.0008(16)
O6 0.0265(14) 0.0444(16) 0.0413(16) 0.0042(13) 0.0030(13) 0.0008(12)
N2 0.0270(16) 0.0402(18) 0.0397(19) 0.0058(16) 0.0038(14) 0.0003(15)
C38 0.0282(19) 0.037(2) 0.0295(19) 0.0073(17) -0.0021(16) -0.0052(16)

loop_
_atom_type_symbol
_atom_type_description
_atom_type_scat_dispersion_real
_atom_type_scat_dispersion_imag
_atom_type_scat_source
C C 0.0033 0.0016 'International Tables Vol C Tables 4.2.6.8 and 6.1.1.4'
H H 0.0000 0.0000 'International Tables Vol C Tables 4.2.6.8 and 6.1.1.4'
N N 0.0061 0.0033 'International Tables Vol C Tables 4.2.6.8 and 6.1.1.4'
O O 0.0106 0.0060 'International Tables Vol C Tables 4.2.6.8 and 6.1.1.4'

loop_
_geom_angle_atom_site_label_1
_geom_angle_atom_site_label_2
_geom_angle_atom_site_label_3
_geom_angle
_geom_angle_site_symmetry_1
_geom_angle_site_symmetry_3
C1 O1 H1 107.8 . .
C17 O2 H2 110.9 . .
C2 C1 O1 118.9(3) . .
C6 C1 O1 121.4(3) . .
C6 C1 C2 119.8(3) . .
C1 C2 H2A 120.5 . .
C1 C2 C3 119.0(3) . .
C3 C2 H2A 120.5 . .
C2 C3 H3 118.7 . .
C2 C3 C4 122.6(3) . .
C4 C3 H3 118.7 . .
C3 C4 C5 117.4(3) . .
C3 C4 C10 121.9(3) . .
C5 C4 C10 120.6(3) . .
C4 C5 C7 122.1(3) . .
C6 C5 C4 120.1(3) . .
C6 C5 C7 117.9(3) . .
C1 C6 C5 121.2(3) . .
C1 C6 H6 119.4 . .
C5 C6 H6 119.4 . .
C5 C7 H7A 108.8 . .
C5 C7 H7B 108.8 . .
C5 C7 C8 114.0(3) . .
H7A C7 H7B 107.6 . .
C8 C7 H7A 108.8 . .
C8 C7 H7B 108.8 . .
C7 C8 H8A 109.2 . .
C7 C8 H8B 109.2 . .
H8A C8 H8B 107.9 . .
C9 C8 C7 112.2(3) . .
C9 C8 H8A 109.2 . .
C9 C8 H8B 109.2 . .
C8 C9 H9 109.1 . .
C8 C9 C10 108.9(3) . .
C8 C9 C14 112.4(3) . .
C10 C9 H9 109.1 . .
C14 C9 H9 109.1 . .
C14 C9 C10 108.1(3) . .
C4 C10 C9 112.1(3) . .
C4 C10 H10 105.7 . .
C4 C10 C11 114.6(3) . .
C9 C10 H10 105.7 . .
C11 C10 C9 112.2(3) . .
C11 C10 H10 105.7 . .
C10 C11 H11A 109.1 . .
C10 C11 H11B 109.1 . .
C10 C11 C12 112.7(3) . .
H11A C11 H11B 107.8 . .
C12 C11 H11A 109.1 . .
C12 C11 H11B 109.1 . .
C11 C12 H12A 109.3 . .
C11 C12 H12B 109.3 . .
H12A C12 H12B 108.0 . .
C13 C12 C11 111.5(3) . .
C13 C12 H12A 109.3 . .
C13 C12 H12B 109.3 . .
C12 C13 C14 109.0(3) . .
C12 C13 C18 110.4(3) . .
C14 C13 C18 112.9(3) . .
C17 C13 C12 115.5(3) . .
C17 C13 C14 98.9(3) . .
C17 C13 C18 109.7(3) . .
C9 C14 C13 114.1(3) . .
C9 C14 H14 105.7 . .
C9 C14 C15 120.4(3) . .
C13 C14 H14 105.7 . .
C13 C14 C15 104.0(3) . .
C15 C14 H14 105.7 . .
C14 C15 H15A 111.0 . .
C14 C15 H15B 111.0 . .
C14 C15 C16 103.9(3) . .
H15A C15 H15B 109.0 . .
C16 C15 H15A 111.0 . .
C16 C15 H15B 111.0 . .
C15 C16 H16A 110.7 . .
C15 C16 H16B 110.7 . .
H16A C16 H16B 108.8 . .
C17 C16 C15 105.0(3) . .
C17 C16 H16A 110.7 . .
C17 C16 H16B 110.7 . .
O2 C17 C13 115.3(3) . .
O2 C17 C16 110.0(3) . .
O2 C17 H17 108.9 . .
C13 C17 C16 104.5(3) . .
C13 C17 H17 108.9 . .
C16 C17 H17 108.9 . .
C13 C18 H18A 109.5 . .
C13 C18 H18B 109.5 . .
C13 C18 H18C 109.5 . .
H18A C18 H18B 109.5 . .
H18A C18 H18C 109.5 . .
H18B C18 H18C 109.5 . .
C20 O3 H3A 109.9 . .
C35 O4 H4 109.6 . .
C20 C19 H19 119.4 . .
C20 C19 C24 121.2(3) . .
C24 C19 H19 119.4 . .
O3 C20 C19 122.7(3) . .
O3 C20 C21 117.9(3) . .
C19 C20 C21 119.4(3) . .
C20 C21 H21 120.5 . .
C22 C21 C20 118.9(3) . .
C22 C21 H21 120.5 . .
C21 C22 H22 118.6 . .
C21 C22 C23 122.8(3) . .
C23 C22 H22 118.6 . .
C22 C23 C24 117.1(3) . .
C22 C23 C28 121.9(3) . .
C24 C23 C28 120.9(3) . .
C19 C24 C23 120.6(3) . .
C19 C24 C25 117.4(3) . .
C23 C24 C25 121.9(3) . .
C24 C25 H25A 108.7 . .
C24 C25 H25B 108.7 . .
C24 C25 C26 114.4(3) . .
H25A C25 H25B 107.6 . .
C26 C25 H25A 108.7 . .
C26 C25 H25B 108.7 . .
C25 C26 H26A 109.4 . .
C25 C26 H26B 109.4 . .
H26A C26 H26B 108.0 . .
C27 C26 C25 111.1(3) . .
C27 C26 H26A 109.4 . .
C27 C26 H26B 109.4 . .
C26 C27 H27 108.9 . .
C26 C27 C28 108.8(3) . .
C28 C27 H27 108.9 . .
C32 C27 C26 112.5(3) . .
C32 C27 H27 108.9 . .
C32 C27 C28 108.9(3) . .
C23 C28 C27 110.7(3) . .
C23 C28 H28 106.3 . .
C23 C28 C29 114.1(3) . .
C27 C28 H28 106.3 . .
C29 C28 C27 112.6(3) . .
C29 C28 H28 106.3 . .
C28 C29 H29A 109.2 . .
C28 C29 H29B 109.2 . .
C28 C29 C30 112.0(3) . .
H29A C29 H29B 107.9 . .
C30 C29 H29A 109.2 . .
C30 C29 H29B 109.2 . .
C29 C30 H30A 109.4 . .
C29 C30 H30B 109.4 . .
H30A C30 H30B 108.0 . .
C31 C30 C29 111.1(3) . .
C31 C30 H30A 109.4 . .
C31 C30 H30B 109.4 . .
C30 C31 C32 108.9(3) . .
C30 C31 C35 116.1(3) . .
C30 C31 C36 110.6(3) . .
C35 C31 C32 98.3(3) . .
C36 C31 C32 113.1(3) . .
C36 C31 C35 109.4(3) . .
C27 C32 C31 114.0(3) . .
C27 C32 H32 105.9 . .
C27 C32 C33 120.1(3) . .
C31 C32 H32 105.9 . .
C33 C32 C31 104.0(3) . .
C33 C32 H32 105.9 . .
C32 C33 H33A 111.0 . .
C32 C33 H33B 111.0 . .
C32 C33 C34 103.7(3) . .
H33A C33 H33B 109.0 . .
C34 C33 H33A 111.0 . .
C34 C33 H33B 111.0 . .
C33 C34 H34A 110.7 . .
C33 C34 H34B 110.7 . .
H34A C34 H34B 108.8 . .
C35 C34 C33 105.3(3) . .
C35 C34 H34A 110.7 . .
C35 C34 H34B 110.7 . .
O4 C35 C31 115.7(3) . .
O4 C35 C34 109.9(3) . .
O4 C35 H35 108.6 . .
C31 C35 H35 108.6 . .
C34 C35 C31 105.2(3) . .
C34 C35 H35 108.6 . .
C31 C36 H36A 109.5 . .
C31 C36 H36B 109.5 . .
C31 C36 H36C 109.5 . .
H36A C36 H36B 109.5 . .
H36A C36 H36C 109.5 . .
H36B C36 H36C 109.5 . .
H1A N1 H1B 120.0 . .
C37 N1 H1A 120.1 . .
C37 N1 H1B 119.9 . .
O5 C37 N1 125.2(4) . .
O5 C37 H37 117.4 . .
N1 C37 H37 117.4 . .
H2B N2 H2C 120.0 . .
C38 N2 H2B 120.5 . .
C38 N2 H2C 119.6 . .
O6 C38 N2 126.3(4) . .
O6 C38 H38 116.9 . .
N2 C38 H38 116.9 . .

loop_
_geom_bond_atom_site_label_1
_geom_bond_atom_site_label_2
_geom_bond_distance
_geom_bond_site_symmetry_2
O1 H1 0.8399 .
O1 C1 1.390(4) .
O2 H2 0.8400 .
O2 C17 1.440(4) .
C1 C2 1.383(5) .
C1 C6 1.381(5) .
C2 H2A 0.9500 .
C2 C3 1.389(5) .
C3 H3 0.9500 .
C3 C4 1.398(5) .
C4 C5 1.402(5) .
C4 C10 1.522(5) .
C5 C6 1.394(5) .
C5 C7 1.509(5) .
C6 H6 0.9500 .
C7 H7A 0.9900 .
C7 H7B 0.9900 .
C7 C8 1.525(5) .
C8 H8A 0.9900 .
C8 H8B 0.9900 .
C8 C9 1.521(4) .
C9 H9 1.0000 .
C9 C10 1.542(4) .
C9 C14 1.521(5) .
C10 H10 1.0000 .
C10 C11 1.536(4) .
C11 H11A 0.9900 .
C11 H11B 0.9900 .
C11 C12 1.539(5) .
C12 H12A 0.9900 .
C12 H12B 0.9900 .
C12 C13 1.530(4) .
C13 C14 1.535(5) .
C13 C17 1.530(5) .
C13 C18 1.537(5) .
C14 H14 1.0000 .
C14 C15 1.542(5) .
C15 H15A 0.9900 .
C15 H15B 0.9900 .
C15 C16 1.558(5) .
C16 H16A 0.9900 .
C16 H16B 0.9900 .
C16 C17 1.540(5) .
C17 H17 1.0000 .
C18 H18A 0.9800 .
C18 H18B 0.9800 .
C18 H18C 0.9800 .
O3 H3A 0.8398 .
O3 C20 1.371(4) .
O4 H4 0.8399 .
O4 C35 1.443(4) .
C19 H19 0.9500 .
C19 C20 1.383(5) .
C19 C24 1.390(5) .
C20 C21 1.390(5) .
C21 H21 0.9500 .
C21 C22 1.389(5) .
C22 H22 0.9500 .
C22 C23 1.395(5) .
C23 C24 1.397(5) .
C23 C28 1.526(5) .
C24 C25 1.518(5) .
C25 H25A 0.9900 .
C25 H25B 0.9900 .
C25 C26 1.524(5) .
C26 H26A 0.9900 .
C26 H26B 0.9900 .
C26 C27 1.524(5) .
C27 H27 1.0000 .
C27 C28 1.545(5) .
C27 C32 1.522(4) .
C28 H28 1.0000 .
C28 C29 1.529(5) .
C29 H29A 0.9900 .
C29 H29B 0.9900 .
C29 C30 1.536(5) .
C30 H30A 0.9900 .
C30 H30B 0.9900 .
C30 C31 1.518(5) .
C31 C32 1.539(5) .
C31 C35 1.536(5) .
C31 C36 1.532(5) .
C32 H32 1.0000 .
C32 C33 1.532(5) .
C33 H33A 0.9900 .
C33 H33B 0.9900 .
C33 C34 1.551(5) .
C34 H34A 0.9900 .
C34 H34B 0.9900 .
C34 C35 1.533(5) .
C35 H35 1.0000 .
C36 H36A 0.9800 .
C36 H36B 0.9800 .
C36 H36C 0.9800 .
O5 C37 1.234(4) .
N1 H1A 0.8600 .
N1 H1B 0.8599 .
N1 C37 1.317(5) .
C37 H37 0.9500 .
O6 C38 1.234(4) .
N2 H2B 0.8599 .
N2 H2C 0.8602 .
N2 C38 1.314(5) .
C38 H38 0.9500 .

loop_
_geom_torsion_atom_site_label_1
_geom_torsion_atom_site_label_2
_geom_torsion_atom_site_label_3
_geom_torsion_atom_site_label_4
_geom_torsion
_geom_torsion_site_symmetry_1
_geom_torsion_site_symmetry_2
_geom_torsion_site_symmetry_3
_geom_torsion_site_symmetry_4
O1 C1 C2 C3 -177.6(3) . . . .
O1 C1 C6 C5 178.4(3) . . . .
C1 C2 C3 C4 -0.9(6) . . . .
C2 C1 C6 C5 -2.0(6) . . . .
C2 C3 C4 C5 -1.6(5) . . . .
C2 C3 C4 C10 174.2(3) . . . .
C3 C4 C5 C6 2.3(5) . . . .
C3 C4 C5 C7 -176.4(3) . . . .
C3 C4 C10 C9 157.3(3) . . . .
C3 C4 C10 C11 28.0(5) . . . .
C4 C5 C6 C1 -0.6(5) . . . .
C4 C5 C7 C8 -14.8(5) . . . .
C4 C10 C11 C12 -177.2(3) . . . .
C5 C4 C10 C9 -27.0(4) . . . .
C5 C4 C10 C11 -156.4(3) . . . .
C5 C7 C8 C9 42.1(4) . . . .
C6 C1 C2 C3 2.7(6) . . . .
C6 C5 C7 C8 166.4(3) . . . .
C7 C5 C6 C1 178.2(4) . . . .
C7 C8 C9 C10 -61.5(4) . . . .
C7 C8 C9 C14 178.7(3) . . . .
C8 C9 C10 C4 52.7(4) . . . .
C8 C9 C10 C11 -176.6(3) . . . .
C8 C9 C14 C13 178.6(3) . . . .
C8 C9 C14 C15 -56.7(4) . . . .
C9 C10 C11 C12 53.4(4) . . . .
C9 C14 C15 C16 -160.8(3) . . . .
C10 C4 C5 C6 -173.5(3) . . . .
C10 C4 C5 C7 7.8(5) . . . .
C10 C9 C14 C13 58.4(4) . . . .
C10 C9 C14 C15 -176.9(3) . . . .
C10 C11 C12 C13 -53.1(4) . . . .
C11 C12 C13 C14 53.9(4) . . . .
C11 C12 C13 C17 164.2(3) . . . .
C11 C12 C13 C18 -70.7(4) . . . .
C12 C13 C14 C9 -58.9(4) . . . .
C12 C13 C14 C15 168.1(3) . . . .
C12 C13 C17 O2 78.1(4) . . . .
C12 C13 C17 C16 -161.0(3) . . . .
C13 C14 C15 C16 -31.5(4) . . . .
C14 C9 C10 C4 175.2(3) . . . .
C14 C9 C10 C11 -54.2(4) . . . .
C14 C13 C17 O2 -165.8(3) . . . .
C14 C13 C17 C16 -44.9(3) . . . .
C14 C15 C16 C17 3.2(4) . . . .
C15 C16 C17 O2 150.6(3) . . . .
C15 C16 C17 C13 26.2(4) . . . .
C17 C13 C14 C9 -179.9(3) . . . .
C17 C13 C14 C15 47.0(3) . . . .
C18 C13 C14 C9 64.2(4) . . . .
C18 C13 C14 C15 -68.9(4) . . . .
C18 C13 C17 O2 -47.4(4) . . . .
C18 C13 C17 C16 73.5(4) . . . .
O3 C20 C21 C22 177.5(3) . . . .
C19 C20 C21 C22 -1.3(5) . . . .
C19 C24 C25 C26 172.4(4) . . . .
C20 C19 C24 C23 -0.7(6) . . . .
C20 C19 C24 C25 175.1(4) . . . .
C20 C21 C22 C23 1.3(6) . . . .
C21 C22 C23 C24 -0.9(5) . . . .
C21 C22 C23 C28 178.5(3) . . . .
C22 C23 C24 C19 0.6(5) . . . .
C22 C23 C24 C25 -175.0(4) . . . .
C22 C23 C28 C27 153.0(3) . . . .
C22 C23 C28 C29 24.7(5) . . . .
C23 C24 C25 C26 -11.9(6) . . . .
C23 C28 C29 C30 -179.1(3) . . . .
C24 C19 C20 O3 -177.7(3) . . . .
C24 C19 C20 C21 1.1(5) . . . .
C24 C23 C28 C27 -27.7(5) . . . .
C24 C23 C28 C29 -156.0(3) . . . .
C24 C25 C26 C27 40.9(5) . . . .
C25 C26 C27 C28 -63.6(4) . . . .
C25 C26 C27 C32 175.7(3) . . . .
C26 C27 C28 C23 55.8(4) . . . .
C26 C27 C28 C29 -175.2(3) . . . .
C26 C27 C32 C31 176.3(3) . . . .
C26 C27 C32 C33 -59.3(4) . . . .
C27 C28 C29 C30 53.6(4) . . . .
C27 C32 C33 C34 -163.2(3) . . . .
C28 C23 C24 C19 -178.8(3) . . . .
C28 C23 C24 C25 5.6(5) . . . .
C28 C27 C32 C31 55.6(4) . . . .
C28 C27 C32 C33 -180.0(3) . . . .
C28 C29 C30 C31 -55.7(4) . . . .
C29 C30 C31 C32 56.3(4) . . . .
C29 C30 C31 C35 166.1(3) . . . .
C29 C30 C31 C36 -68.5(4) . . . .
C30 C31 C32 C27 -58.5(4) . . . .
C30 C31 C32 C33 168.9(3) . . . .
C30 C31 C35 O4 79.6(4) . . . .
C30 C31 C35 C34 -159.0(3) . . . .
C31 C32 C33 C34 -34.2(4) . . . .
C32 C27 C28 C23 178.6(3) . . . .
C32 C27 C28 C29 -52.3(4) . . . .
C32 C31 C35 O4 -164.5(3) . . . .
C32 C31 C35 C34 -43.1(3) . . . .
C32 C33 C34 C35 6.7(4) . . . .
C33 C34 C35 O4 148.3(3) . . . .
C33 C34 C35 C31 23.2(4) . . . .
C35 C31 C32 C27 -179.8(3) . . . .
C35 C31 C32 C33 47.5(3) . . . .
C36 C31 C32 C27 64.9(4) . . . .
C36 C31 C32 C33 -67.7(4) . . . .
C36 C31 C35 O4 -46.3(4) . . . .
C36 C31 C35 C34 75.0(3) . . . .
